data_1560958
loop_
_publ_author_name
'Cramer, Alisha J.'
'Cole, Jacqueline M.'

_publ_section_title
;
 Host-guest prospects of neodymium and gadolinium ultraphosphate
 frameworks for nuclear waste storage: Multi-temperature topological
 analysis of nanoporous cages in RP5O14
;
_journal_name_full 'Journal of Solid State Chemistry'
_journal_page_first 250
_journal_page_last 257
_journal_paper_doi 10.1016/j.jssc.2018.07.020
_journal_volume 266
_journal_year 2018
_chemical_formula_sum 'Nd O14 P5'
_chemical_formula_weight 523.09
_space_group_IT_number 14
_space_group_name_Hall '-P 2ybc'
_space_group_name_H-M_alt 'P 1 21/c 1'
_symmetry_cell_setting monoclinic
_symmetry_space_group_name_H-M 'P 1 21/c 1'
_atom_sites_solution_hydrogens none
_atom_sites_solution_primary direct
_atom_sites_solution_secondary difmap
_audit_creation_method SHELXL-97
_cell_angle_alpha 90.00
_cell_angle_beta 90.508(7)
_cell_angle_gamma 90.00
_cell_formula_units_Z 4
_cell_length_a 8.771(4)
_cell_length_b 9.000(4)
_cell_length_c 13.047(5)
_cell_measurement_reflns_used 512
_cell_measurement_temperature 300(2)
_cell_measurement_theta_max 28.28
_cell_measurement_theta_min 2.0
_cell_volume 1029.9(8)
_computing_cell_refinement
;
Rigaku CrystalClear-SM Expert 2.0
;
_computing_data_collection 'Rigaku CrystalClear-SM Expert 2.0'
_computing_data_reduction
;
Rigaku CrystalClear-SM Expert 2.0
;
_computing_molecular_graphics
;
SHELXTL-PLUS (Sheldrick, 1995)
;
_computing_publication_material 'SHELXL-97 (Sheldrick, 1997)'
_computing_structure_refinement 'SHELXL-97 (Sheldrick, 1997)'
_computing_structure_solution 'SHELXS-97 (Sheldrick, 1990)'
_diffrn_ambient_temperature 300(2)
_diffrn_measured_fraction_theta_full 0.912
_diffrn_measured_fraction_theta_max 0.912
_diffrn_measurement_device_type 'Rigaku Saturn 724+ CCD'
_diffrn_measurement_method '\w scans'
_diffrn_radiation_monochromator graphite
_diffrn_radiation_source 'fine-focus sealed tube'
_diffrn_radiation_type MoK\a
_diffrn_radiation_wavelength 0.71073
_diffrn_reflns_av_R_equivalents 0.0891
_diffrn_reflns_av_sigmaI/netI 0.0591
_diffrn_reflns_limit_h_max 8
_diffrn_reflns_limit_h_min -11
_diffrn_reflns_limit_k_max 12
_diffrn_reflns_limit_k_min -11
_diffrn_reflns_limit_l_max 14
_diffrn_reflns_limit_l_min -17
_diffrn_reflns_number 3793
_diffrn_reflns_theta_full 28.28
_diffrn_reflns_theta_max 28.28
_diffrn_reflns_theta_min 1.56
_diffrn_standards_decay_% 0
_diffrn_standards_interval_count 0
_diffrn_standards_interval_time 0
_diffrn_standards_number 0
_exptl_absorpt_coefficient_mu 5.906
_exptl_absorpt_correction_T_max 0.743
_exptl_absorpt_correction_T_min 0.317
_exptl_absorpt_correction_type empirical
_exptl_absorpt_process_details
;
T. Higashi, ABSCOR, empirical absorption correction
;
_exptl_crystal_colour purple
_exptl_crystal_density_diffrn 3.374
_exptl_crystal_density_method 'not measured'
_exptl_crystal_description plate
_exptl_crystal_F_000 988
_exptl_crystal_size_max 0.2
_exptl_crystal_size_mid 0.2
_exptl_crystal_size_min 0.05
_refine_diff_density_max 2.789
_refine_diff_density_min -3.366
_refine_diff_density_rms 0.390
_refine_ls_extinction_coef 0.0061(12)
_refine_ls_extinction_expression Fc^*^=kFc[1+0.001xFc^2^\l^3^/sin(2\q)]^-1/4^
_refine_ls_extinction_method SHELXL
_refine_ls_goodness_of_fit_ref 1.132
_refine_ls_hydrogen_treatment none
_refine_ls_matrix_type full
_refine_ls_number_parameters 183
_refine_ls_number_reflns 2329
_refine_ls_number_restraints 0
_refine_ls_restrained_S_all 1.132
_refine_ls_R_factor_all 0.0517
_refine_ls_R_factor_gt 0.0513
_refine_ls_shift/su_max 0.001
_refine_ls_shift/su_mean 0.000
_refine_ls_structure_factor_coef Fsqd
_refine_ls_weighting_details 'calc w=1/[\s^2^(Fo^2^)+(0.0965P)^2^+2.8396P] where P=(Fo^2^+2Fc^2^)/3'
_refine_ls_weighting_scheme calc
_refine_ls_wR_factor_gt 0.1426
_refine_ls_wR_factor_ref 0.1432
_reflns_number_gt 2295
_reflns_number_total 2329
_reflns_threshold_expression >2sigma(I)
_cod_data_source_file nd_013_300a.cif
_cod_data_source_block nd_013_300a
_cod_original_cell_volume 1029.8(7)
_cod_original_sg_symbol_H-M P2(1)/c
_cod_database_code 1560958

loop_
_symmetry_equiv_pos_as_xyz
'x, y, z'
'-x, y+1/2, -z+1/2'
'-x, -y, -z'
'x, -y-1/2, z-1/2'

loop_
_atom_site_label
_atom_site_type_symbol
_atom_site_fract_x
_atom_site_fract_y
_atom_site_fract_z
_atom_site_U_iso_or_equiv
_atom_site_adp_type
_atom_site_occupancy
_atom_site_symmetry_multiplicity
_atom_site_calc_flag
_atom_site_refinement_flags
_atom_site_disorder_assembly
_atom_site_disorder_group
Nd1 Nd 0.27707(3) 0.19022(3) 0.99883(2) 0.0087(2) Uani 1 1 d . . .
P1 P 0.24451(17) -0.45157(16) 0.83537(11) 0.0091(3) Uani 1 1 d . . .
P2 P 0.22718(19) -0.44828(15) 1.16358(11) 0.0089(3) Uani 1 1 d . . .
P3 P 0.31331(18) -0.24613(15) 1.00013(10) 0.0093(3) Uani 1 1 d . . .
P4 P -0.00630(17) -0.49780(15) 1.32554(11) 0.0088(3) Uani 1 1 d . . .
P5 P 0.50743(17) 0.00541(16) 1.20490(11) 0.0094(3) Uani 1 1 d . . .
O1 O 0.2892(5) -0.0842(6) 1.0010(3) 0.0191(10) Uani 1 1 d . . .
O2 O 0.2212(7) -0.3093(4) 0.9014(4) 0.0130(9) Uani 1 1 d . . .
O3 O 0.2069(6) -0.3151(4) 1.0889(4) 0.0157(10) Uani 1 1 d . . .
O4 O 0.2299(6) 0.4055(5) 1.1153(4) 0.0192(9) Uani 1 1 d . . .
O5 O 0.5329(6) 0.3143(4) 0.9946(4) 0.0153(9) Uani 1 1 d . . .
O6 O 0.2206(6) 0.4080(5) 0.8896(4) 0.0205(10) Uani 1 1 d . . .
O7 O 0.4158(5) 0.1183(5) 1.1510(3) 0.0170(9) Uani 1 1 d . . .
O8 O 0.0932(5) -0.4185(5) 1.2374(3) 0.0153(9) Uani 1 1 d . . .
O9 O 0.0829(5) 0.1149(5) 0.8762(4) 0.0175(9) Uani 1 1 d . . .
O10 O 0.4064(5) -0.4274(5) 0.7915(4) 0.0180(9) Uani 1 1 d . . .
O11 O 0.4130(5) 0.1152(5) 0.8486(3) 0.0172(9) Uani 1 1 d . . .
O12 O 0.1318(5) -0.4189(5) 0.7447(3) 0.0153(8) Uani 1 1 d . . .
O13 O 0.0783(5) 0.1221(5) 1.1160(3) 0.0155(8) Uani 1 1 d . . .
O14 O 0.6261(5) 0.0965(5) 1.2746(3) 0.0150(8) Uani 1 1 d . . .

loop_
_atom_site_aniso_label
_atom_site_aniso_U_11
_atom_site_aniso_U_22
_atom_site_aniso_U_33
_atom_site_aniso_U_23
_atom_site_aniso_U_13
_atom_site_aniso_U_12
Nd1 0.0128(3) 0.0066(3) 0.0067(3) 0.00015(7) 0.00042(15) -0.00014(8)
P1 0.0133(7) 0.0074(6) 0.0067(7) 0.0001(4) 0.0002(5) -0.0002(5)
P2 0.0130(7) 0.0061(6) 0.0078(7) -0.0001(5) 0.0012(5) 0.0001(5)
P3 0.0150(6) 0.0067(7) 0.0062(6) -0.0004(4) 0.0002(5) -0.0012(5)
P4 0.0117(6) 0.0074(6) 0.0073(6) 0.0000(4) 0.0000(5) 0.0002(5)
P5 0.0113(6) 0.0105(6) 0.0064(7) 0.0002(5) 0.0009(5) -0.0003(5)
O1 0.026(2) 0.008(2) 0.023(3) -0.0010(14) 0.000(2) 0.0025(16)
O2 0.020(2) 0.011(2) 0.008(2) -0.0059(13) -0.0003(18) 0.0039(14)
O3 0.020(2) 0.017(2) 0.010(2) 0.0058(14) 0.005(2) 0.0052(15)
O4 0.027(2) 0.014(2) 0.017(2) -0.0058(17) 0.0028(18) -0.0011(18)
O5 0.017(2) 0.016(2) 0.014(2) 0.0022(13) 0.0004(19) -0.0012(14)
O6 0.026(2) 0.012(2) 0.023(2) 0.0077(17) -0.0026(19) -0.0044(18)
O7 0.020(2) 0.019(2) 0.0119(19) 0.0057(15) -0.0032(16) 0.0013(17)
O8 0.021(2) 0.0130(19) 0.012(2) -0.0001(15) 0.0093(16) 0.0008(16)
O9 0.022(2) 0.0130(19) 0.018(2) -0.0068(16) -0.0065(17) -0.0058(17)
O10 0.016(2) 0.022(2) 0.016(2) -0.0085(17) 0.0037(17) -0.0039(17)
O11 0.025(2) 0.015(2) 0.011(2) -0.0038(15) 0.0042(17) 0.0031(18)
O12 0.020(2) 0.015(2) 0.0109(19) 0.0057(15) -0.0052(16) -0.0032(16)
O13 0.020(2) 0.0131(19) 0.013(2) 0.0026(15) 0.0041(16) -0.0011(16)
O14 0.015(2) 0.0105(17) 0.019(2) -0.0029(16) -0.0035(16) 0.0000(16)

loop_
_atom_type_symbol
_atom_type_description
_atom_type_scat_dispersion_real
_atom_type_scat_dispersion_imag
_atom_type_scat_source
O O 0.0106 0.0060 'International Tables Vol C Tables 4.2.6.8 and 6.1.1.4'
P P 0.1023 0.0942 'International Tables Vol C Tables 4.2.6.8 and 6.1.1.4'
Nd Nd -0.1943 3.0179 'International Tables Vol C Tables 4.2.6.8 and 6.1.1.4'

loop_
_geom_angle_atom_site_label_1
_geom_angle_atom_site_label_2
_geom_angle_atom_site_label_3
_geom_angle
_geom_angle_site_symmetry_1
_geom_angle_site_symmetry_3
O11 Nd1 O13 144.53(16) . .
O11 Nd1 O7 110.28(16) . .
O13 Nd1 O7 76.80(16) . .
O11 Nd1 O9 74.53(17) . .
O13 Nd1 O9 80.76(16) . .
O7 Nd1 O9 144.72(17) . .
O11 Nd1 O6 81.41(16) . .
O13 Nd1 O6 115.19(16) . .
O7 Nd1 O6 141.81(16) . .
O9 Nd1 O6 72.85(16) . .
O11 Nd1 O1 72.95(15) . .
O13 Nd1 O1 76.68(15) . .
O7 Nd1 O1 72.58(15) . .
O9 Nd1 O1 76.00(15) . .
O6 Nd1 O1 143.86(15) . .
O11 Nd1 O4 143.20(16) . .
O13 Nd1 O4 71.75(15) . .
O7 Nd1 O4 77.99(16) . .
O9 Nd1 O4 119.97(16) . .
O6 Nd1 O4 72.69(19) . .
O1 Nd1 O4 140.78(15) . .
O11 Nd1 O5 69.89(16) . .
O13 Nd1 O5 141.30(15) . .
O7 Nd1 O5 72.05(15) . .
O9 Nd1 O5 137.21(16) . .
O6 Nd1 O5 78.99(16) . .
O1 Nd1 O5 113.99(15) . .
O4 Nd1 O5 79.69(16) . .
O6 P1 O10 115.8(3) 1_545 .
O6 P1 O2 115.0(3) 1_545 .
O10 P1 O2 102.3(3) . .
O6 P1 O12 115.8(3) 1_545 .
O10 P1 O12 105.6(3) . .
O2 P1 O12 100.3(3) . .
O4 P2 O8 116.1(3) 1_545 .
O4 P2 O3 115.3(3) 1_545 .
O8 P2 O3 100.0(3) . .
O4 P2 O14 116.0(3) 1_545 2_647
O8 P2 O14 105.0(3) . 2_647
O3 P2 O14 102.3(3) . 2_647
O1 P3 O5 122.7(3) . 3_657
O1 P3 O2 106.5(2) . .
O5 P3 O2 109.8(3) 3_657 .
O1 P3 O3 106.9(2) . .
O5 P3 O3 109.8(3) 3_657 .
O2 P3 O3 98.5(3) . .
O9 P4 O13 121.7(3) 4_556 2_547
O9 P4 O12 106.3(3) 4_556 3_547
O13 P4 O12 110.1(3) 2_547 3_547
O9 P4 O8 110.4(3) 4_556 .
O13 P4 O8 106.4(2) 2_547 .
O12 P4 O8 99.9(2) 3_547 .
O7 P5 O11 122.9(3) . 3_657
O7 P5 O14 105.5(3) . .
O11 P5 O14 109.8(3) 3_657 .
O7 P5 O10 109.6(3) . 4_556
O11 P5 O10 106.2(3) 3_657 4_556
O14 P5 O10 100.7(3) . 4_556
P3 O1 Nd1 174.1(3) . .
P1 O2 P3 131.5(3) . .
P2 O3 P3 133.0(4) . .
P2 O4 Nd1 164.8(3) 1_565 .
P3 O5 Nd1 129.0(2) 3_657 .
P1 O6 Nd1 159.1(3) 1_565 .
P5 O7 Nd1 148.2(3) . .
P2 O8 P4 141.5(3) . .
P4 O9 Nd1 150.2(3) 4 .
P1 O10 P5 135.4(3) . 4
P5 O11 Nd1 146.8(3) 3_657 .
P1 O12 P4 140.1(3) . 3_547
P4 O13 Nd1 146.6(3) 2_557 .
P2 O14 P5 133.4(3) 2_657 .

loop_
_geom_bond_atom_site_label_1
_geom_bond_atom_site_label_2
_geom_bond_distance
_geom_bond_site_symmetry_2
Nd1 O11 2.400(4) .
Nd1 O13 2.408(5) .
Nd1 O7 2.408(4) .
Nd1 O9 2.423(4) .
Nd1 O6 2.471(5) .
Nd1 O1 2.472(5) .
Nd1 O4 2.499(5) .
Nd1 O5 2.508(5) .
P1 O6 1.464(5) 1_545
P1 O10 1.551(5) .
P1 O2 1.558(4) .
P1 O12 1.562(4) .
P2 O4 1.459(5) 1_545
P2 O8 1.549(4) .
P2 O3 1.554(4) .
P2 O14 1.566(5) 2_647
P3 O1 1.473(5) .
P3 O5 1.483(5) 3_657
P3 O2 1.617(5) .
P3 O3 1.617(5) .
P4 O9 1.466(4) 4_556
P4 O13 1.467(4) 2_547
P4 O12 1.612(5) 3_547
P4 O8 1.616(5) .
P5 O7 1.470(4) .
P5 O11 1.470(4) 3_657
P5 O14 1.602(4) .
P5 O10 1.604(5) 4_556
O4 P2 1.459(5) 1_565
O5 P3 1.483(5) 3_657
O6 P1 1.464(5) 1_565
O9 P4 1.466(4) 4
O10 P5 1.604(5) 4
O11 P5 1.470(4) 3_657
O12 P4 1.612(5) 3_547
O13 P4 1.467(4) 2_557
O14 P2 1.566(5) 2_657

_cod_database_fobs_code 1560958
